data_4038786
loop_
_publ_author_name
'Sun, Quan-Shun'
'Sun, Jing'
'Pan, Liu-Na'
'Yan, Chao-Guo'

_publ_section_title
;
 Selective Construction of Diverse Polycyclic Spirooxindoles via a
 Three-Component Reaction of Cyclic Mercapto-Substituted \b-Enamino
 Esters, Isatins, and Cyclic 1,3-Diketones.
;
_journal_issue 19
_journal_name_full 'The Journal of organic chemistry'
_journal_page_first 12117
_journal_page_last 12127
_journal_paper_doi 10.1021/acs.joc.0c01290
_journal_volume 85
_journal_year 2020
_chemical_formula_moiety 'C35 H25 F N2 O6 S'
_chemical_formula_sum 'C35 H25 F N2 O6 S'
_chemical_formula_weight 620.63
_space_group_crystal_system orthorhombic
_space_group_IT_number 33
_space_group_name_Hall 'P 2c -2n'
_space_group_name_H-M_alt 'P n a 21'
_atom_sites_solution_hydrogens geom
_audit_creation_method SHELXL-2014/7
_cell_angle_alpha 90
_cell_angle_beta 90
_cell_angle_gamma 90
_cell_formula_units_Z 4
_cell_length_a 15.1594(9)
_cell_length_b 13.7549(8)
_cell_length_c 14.4974(8)
_cell_measurement_reflns_used 7237
_cell_measurement_temperature 273(2)
_cell_measurement_theta_max 23.33
_cell_measurement_theta_min 2.44
_cell_volume 3022.9(3)
_computing_cell_refinement 'Bruker SAINT'
_computing_data_collection 'Bruker APEX2'
_computing_data_reduction 'Bruker SAINT'
_computing_molecular_graphics 'Bruker SHELXTL'
_computing_publication_material 'Bruker SHELXTL'
_computing_structure_refinement 'SHELXL-2014/7 (Sheldrick, 2014)'
_computing_structure_solution 'SHELXS-97 (Sheldrick 2008)'
_diffrn_ambient_temperature 273(2)
_diffrn_measured_fraction_theta_full 0.999
_diffrn_measured_fraction_theta_max 0.999
_diffrn_measurement_device_type 'CCD area detector'
_diffrn_measurement_method 'phi and omega scans'
_diffrn_radiation_source 'fine-focus sealed tube'
_diffrn_radiation_type MoK\a
_diffrn_radiation_wavelength 0.71073
_diffrn_reflns_av_R_equivalents 0.0623
_diffrn_reflns_av_unetI/netI 0.0625
_diffrn_reflns_Laue_measured_fraction_full 0.999
_diffrn_reflns_Laue_measured_fraction_max 0.999
_diffrn_reflns_limit_h_max 15
_diffrn_reflns_limit_h_min -18
_diffrn_reflns_limit_k_max 16
_diffrn_reflns_limit_k_min -16
_diffrn_reflns_limit_l_max 17
_diffrn_reflns_limit_l_min -16
_diffrn_reflns_number 27441
_diffrn_reflns_point_group_measured_fraction_full 0.965
_diffrn_reflns_point_group_measured_fraction_max 0.964
_diffrn_reflns_theta_full 25.242
_diffrn_reflns_theta_max 25.997
_diffrn_reflns_theta_min 2.444
_exptl_absorpt_coefficient_mu 0.164
_exptl_absorpt_correction_T_max 0.7456
_exptl_absorpt_correction_T_min 0.6861
_exptl_absorpt_correction_type multi-scan
_exptl_absorpt_process_details sadabs
_exptl_crystal_colour colorless
_exptl_crystal_density_diffrn 1.364
_exptl_crystal_description block
_exptl_crystal_F_000 1288
_exptl_crystal_size_max 0.240
_exptl_crystal_size_mid 0.200
_exptl_crystal_size_min 0.180
_refine_diff_density_max 0.158
_refine_diff_density_min -0.171
_refine_diff_density_rms 0.037
_refine_ls_abs_structure_details
; 
 Flack x determined using 1391 quotients [(I+)-(I-)]/[(I+)+(I-)] 
 (Parsons, Flack and Wagner, Acta Cryst. B69 (2013) 249-259). 
;
_refine_ls_abs_structure_Flack 0.05(4)
_refine_ls_extinction_method none
_refine_ls_goodness_of_fit_ref 1.034
_refine_ls_hydrogen_treatment constr
_refine_ls_matrix_type full
_refine_ls_number_parameters 407
_refine_ls_number_reflns 5735
_refine_ls_number_restraints 1
_refine_ls_restrained_S_all 1.034
_refine_ls_R_factor_all 0.0900
_refine_ls_R_factor_gt 0.0450
_refine_ls_shift/su_max 0.000
_refine_ls_shift/su_mean 0.000
_refine_ls_structure_factor_coef Fsqd
_refine_ls_weighting_details 'w=1/[\s^2^(Fo^2^)+(0.0425P)^2^] where P=(Fo^2^+2Fc^2^)/3'
_refine_ls_weighting_scheme calc
_refine_ls_wR_factor_gt 0.0772
_refine_ls_wR_factor_ref 0.0882
_reflns_Friedel_coverage 0.852
_reflns_Friedel_fraction_full 0.929
_reflns_Friedel_fraction_max 0.926
_reflns_number_gt 3864
_reflns_number_total 5735
_reflns_threshold_expression 'I > 2\s(I)'
_cod_data_source_file jo0c01290_si_002.cif
_cod_data_source_block 4l
_cod_depositor_comments 'Adding full bibliography for 4038776--4038786.cif.'
_cod_database_code 4038786
_shelx_shelxl_version_number 2014/7
_shelx_space_group_comment
; 
The symmetry employed for this shelxl refinement is uniquely defined 
by the following loop, which should always be used as a source of 
symmetry information in preference to the above space-group names. 
They are only intended as comments. 
;
_shelx_estimated_absorpt_t_min 0.962
_shelx_estimated_absorpt_t_max 0.971

loop_
_space_group_symop_operation_xyz
'x, y, z'
'-x, -y, z+1/2'
'x+1/2, -y+1/2, z'
'-x+1/2, y+1/2, z+1/2'

loop_
_atom_site_label
_atom_site_type_symbol
_atom_site_fract_x
_atom_site_fract_y
_atom_site_fract_z
_atom_site_U_iso_or_equiv
_atom_site_adp_type
_atom_site_occupancy
_atom_site_site_symmetry_order
_atom_site_calc_flag
_atom_site_refinement_flags_posn
_atom_site_refinement_flags_adp
_atom_site_refinement_flags_occupancy
_atom_site_disorder_assembly
_atom_site_disorder_group
C1 C 0.9348(2) 0.6006(3) 0.7552(2) 0.0438(9) Uani 1 1 d . . . . .
C2 C 0.8902(3) 0.5816(3) 0.8381(3) 0.0580(11) Uani 1 1 d . . . . .
H2 H 0.9005 0.5238 0.8696 0.070 Uiso 1 1 calc R U . . .
C3 C 0.8315(3) 0.6480(4) 0.8726(3) 0.0735(14) Uani 1 1 d . . . . .
H3 H 0.8021 0.6347 0.9275 0.088 Uiso 1 1 calc R U . . .
C4 C 0.8153(3) 0.7339(4) 0.8272(4) 0.0821(15) Uani 1 1 d . . . . .
H4 H 0.7763 0.7789 0.8522 0.099 Uiso 1 1 calc R U . . .
C5 C 0.8568(3) 0.7531(3) 0.7453(3) 0.0658(12) Uani 1 1 d . . . . .
H5 H 0.8442 0.8103 0.7136 0.079 Uiso 1 1 calc R U . . .
C6 C 0.9180(2) 0.6872(3) 0.7088(3) 0.0483(10) Uani 1 1 d . . . . .
C7 C 0.9905(2) 0.5929(2) 0.5631(2) 0.0358(8) Uani 1 1 d . . . . .
H7 H 1.0318 0.5997 0.5115 0.043 Uiso 1 1 calc R U . . .
C8 C 1.0401(2) 0.5377(3) 0.6379(2) 0.0407(9) Uani 1 1 d . . . . .
C9 C 1.1318(2) 0.5788(3) 0.6591(3) 0.0529(10) Uani 1 1 d . . . . .
H9A H 1.1258 0.6463 0.6773 0.063 Uiso 1 1 calc R U . . .
H9B H 1.1564 0.5436 0.7111 0.063 Uiso 1 1 calc R U . . .
C10 C 1.1954(3) 0.5728(3) 0.5797(3) 0.0577(11) Uani 1 1 d . . . . .
C11 C 1.3394(3) 0.5297(5) 0.5350(4) 0.124(2) Uani 1 1 d . . . . .
H11A H 1.3156 0.4975 0.4819 0.186 Uiso 1 1 calc R U . . .
H11B H 1.3883 0.4929 0.5587 0.186 Uiso 1 1 calc R U . . .
H11C H 1.3592 0.5936 0.5180 0.186 Uiso 1 1 calc R U . . .
C12 C 0.6740(3) 0.5815(3) 0.3112(3) 0.0627(11) Uani 1 1 d . . . . .
H12 H 0.7159 0.5343 0.3248 0.075 Uiso 1 1 calc R U . . .
C13 C 0.5955(3) 0.5547(4) 0.2716(3) 0.0831(15) Uani 1 1 d . . . . .
H13 H 0.5846 0.4897 0.2585 0.100 Uiso 1 1 calc R U . . .
C14 C 0.5330(4) 0.6237(5) 0.2511(4) 0.0961(17) Uani 1 1 d . . . . .
H14 H 0.4798 0.6054 0.2242 0.115 Uiso 1 1 calc R U . . .
C15 C 0.5491(4) 0.7191(5) 0.2705(4) 0.101(2) Uani 1 1 d . . . . .
H15 H 0.5071 0.7661 0.2566 0.122 Uiso 1 1 calc R U . . .
C16 C 0.6279(3) 0.7456(4) 0.3107(3) 0.0794(14) Uani 1 1 d . . . . .
H16 H 0.6382 0.8107 0.3242 0.095 Uiso 1 1 calc R U . . .
C17 C 0.6914(3) 0.6779(3) 0.3311(3) 0.0522(10) Uani 1 1 d . . . . .
C18 C 0.7770(3) 0.7098(3) 0.3736(3) 0.0549(10) Uani 1 1 d . . . . .
H18A H 0.8205 0.7180 0.3251 0.066 Uiso 1 1 calc R U . . .
H18B H 0.7685 0.7725 0.4029 0.066 Uiso 1 1 calc R U . . .
C19 C 0.7694(2) 0.6168(2) 0.5249(2) 0.0398(8) Uani 1 1 d . . . . .
C20 C 0.6880(2) 0.6463(3) 0.5562(3) 0.0518(10) Uani 1 1 d . . . . .
H20 H 0.6542 0.6910 0.5236 0.062 Uiso 1 1 calc R U . . .
C21 C 0.6586(3) 0.6066(3) 0.6385(3) 0.0547(11) Uani 1 1 d . . . . .
H21 H 0.6047 0.6260 0.6630 0.066 Uiso 1 1 calc R U . . .
C22 C 0.7080(3) 0.5399(3) 0.6830(3) 0.0499(10) Uani 1 1 d . . . . .
C23 C 0.7894(3) 0.5090(2) 0.6527(2) 0.0419(9) Uani 1 1 d . . . . .
H23 H 0.8213 0.4621 0.6846 0.050 Uiso 1 1 calc R U . . .
C24 C 0.8213(2) 0.5506(2) 0.5736(2) 0.0349(8) Uani 1 1 d . . . . .
C25 C 0.9083(2) 0.5384(2) 0.5234(2) 0.0330(8) Uani 1 1 d . . . . .
C26 C 0.8889(2) 0.5929(2) 0.4317(2) 0.0367(8) Uani 1 1 d . . . . .
C27 C 0.8823(3) 0.3788(3) 0.4435(3) 0.0487(10) Uani 1 1 d . . . . .
C28 C 0.9344(2) 0.4339(2) 0.5080(2) 0.0389(9) Uani 1 1 d . . . . .
C29 C 1.0045(3) 0.3930(3) 0.5494(3) 0.0425(8) Uani 1 1 d . . . . .
C30 C 1.0279(3) 0.2925(3) 0.5315(3) 0.0503(10) Uani 1 1 d . . . . .
C31 C 1.1013(3) 0.2468(3) 0.5710(3) 0.0699(13) Uani 1 1 d . . . . .
H31 H 1.1364 0.2790 0.6138 0.084 Uiso 1 1 calc R U . . .
C32 C 1.1202(4) 0.1515(4) 0.5441(4) 0.0919(18) Uani 1 1 d . . . . .
H32 H 1.1690 0.1199 0.5689 0.110 Uiso 1 1 calc R U . . .
C33 C 1.0679(5) 0.1042(4) 0.4821(5) 0.102(2) Uani 1 1 d . . . . .
H33 H 1.0813 0.0405 0.4660 0.123 Uiso 1 1 calc R U . . .
C34 C 0.9960(4) 0.1485(3) 0.4428(4) 0.0851(16) Uani 1 1 d . . . . .
H34 H 0.9614 0.1156 0.3999 0.102 Uiso 1 1 calc R U . . .
C35 C 0.9759(3) 0.2426(3) 0.4681(3) 0.0597(12) Uani 1 1 d . . . . .
F1 F 0.67594(15) 0.49903(17) 0.76252(16) 0.0771(7) Uani 1 1 d . . . . .
N1 N 0.98776(19) 0.5273(2) 0.71901(19) 0.0480(8) Uani 1 1 d . . . . .
H1 H 0.9890 0.4723 0.7473 0.058 Uiso 1 1 calc R U . . .
N2 N 0.81165(18) 0.6414(2) 0.4420(2) 0.0411(7) Uani 1 1 d . . . . .
O1 O 1.18114(18) 0.5993(3) 0.5028(2) 0.0823(10) Uani 1 1 d . . . . .
O2 O 1.2719(2) 0.5376(3) 0.6053(2) 0.0903(10) Uani 1 1 d . . . . .
O3 O 0.93776(16) 0.59698(17) 0.36547(17) 0.0483(6) Uani 1 1 d . . . . .
O4 O 0.9048(2) 0.28448(18) 0.4264(2) 0.0645(8) Uani 1 1 d . . . . .
O5 O 0.81902(19) 0.4110(2) 0.4025(2) 0.0648(8) Uani 1 1 d . . . . .
O6 O 1.06019(15) 0.43926(16) 0.60745(18) 0.0479(6) Uani 1 1 d . . . . .
S1 S 0.96705(6) 0.71462(6) 0.60165(8) 0.0499(3) Uani 1 1 d . . . . .

loop_
_atom_site_aniso_label
_atom_site_aniso_U_11
_atom_site_aniso_U_22
_atom_site_aniso_U_33
_atom_site_aniso_U_23
_atom_site_aniso_U_13
_atom_site_aniso_U_12
C1 0.037(2) 0.057(2) 0.037(2) -0.0081(19) -0.0089(19) 0.0015(18)
C2 0.050(3) 0.083(3) 0.042(2) -0.015(2) -0.0039(19) 0.002(2)
C3 0.054(3) 0.115(4) 0.051(3) -0.028(3) 0.001(2) 0.006(3)
C4 0.065(3) 0.104(4) 0.077(4) -0.055(3) 0.002(3) 0.023(3)
C5 0.058(3) 0.063(3) 0.076(3) -0.031(2) -0.013(3) 0.014(2)
C6 0.040(2) 0.052(2) 0.053(2) -0.020(2) -0.009(2) -0.0018(19)
C7 0.0293(18) 0.0419(19) 0.0362(19) -0.0009(16) -0.0023(16) 0.0008(16)
C8 0.035(2) 0.049(2) 0.0378(19) -0.0030(17) -0.0040(18) 0.0083(17)
C9 0.039(2) 0.075(3) 0.045(2) -0.006(2) -0.0079(18) 0.009(2)
C10 0.039(3) 0.066(3) 0.069(3) -0.010(2) -0.012(2) -0.002(2)
C11 0.050(3) 0.209(7) 0.114(5) -0.029(5) 0.008(3) 0.036(4)
C12 0.058(3) 0.062(3) 0.067(3) -0.006(2) -0.016(2) 0.018(2)
C13 0.080(4) 0.084(4) 0.085(4) -0.014(3) -0.034(3) 0.009(3)
C14 0.076(4) 0.116(5) 0.097(4) -0.027(4) -0.044(3) 0.015(4)
C15 0.087(4) 0.111(5) 0.105(4) -0.025(4) -0.054(3) 0.047(3)
C16 0.084(3) 0.074(3) 0.080(3) -0.012(3) -0.035(3) 0.030(3)
C17 0.052(3) 0.062(3) 0.043(2) 0.002(2) -0.0087(19) 0.017(2)
C18 0.058(3) 0.051(2) 0.056(2) 0.009(2) -0.008(2) 0.007(2)
C19 0.033(2) 0.044(2) 0.043(2) -0.0067(18) -0.0043(18) 0.0035(17)
C20 0.039(2) 0.061(2) 0.056(3) -0.001(2) -0.006(2) 0.0110(19)
C21 0.034(2) 0.069(3) 0.061(3) -0.006(2) 0.007(2) 0.007(2)
C22 0.045(3) 0.059(2) 0.045(2) -0.006(2) 0.008(2) -0.009(2)
C23 0.041(2) 0.046(2) 0.039(2) 0.0007(18) -0.0021(18) -0.0034(18)
C24 0.0307(19) 0.0376(18) 0.036(2) -0.0079(16) -0.0057(16) 0.0013(15)
C25 0.0315(19) 0.0352(19) 0.0324(18) -0.0022(15) -0.0040(16) 0.0028(15)
C26 0.040(2) 0.0372(19) 0.0326(19) -0.0031(17) -0.0056(19) -0.0026(18)
C27 0.052(3) 0.039(2) 0.056(2) -0.0058(19) 0.001(2) -0.003(2)
C28 0.040(2) 0.0372(19) 0.040(2) -0.0030(17) 0.0049(18) 0.0013(18)
C29 0.043(2) 0.046(2) 0.0382(19) 0.0054(18) 0.0070(19) 0.0087(19)
C30 0.057(3) 0.045(2) 0.049(2) 0.016(2) 0.023(2) 0.014(2)
C31 0.079(3) 0.066(3) 0.065(3) 0.025(2) 0.025(2) 0.035(2)
C32 0.117(5) 0.067(4) 0.091(4) 0.030(3) 0.041(4) 0.052(3)
C33 0.157(6) 0.045(3) 0.105(5) 0.015(3) 0.057(5) 0.030(4)
C34 0.109(4) 0.043(3) 0.104(4) -0.001(3) 0.035(4) 0.009(3)
C35 0.075(3) 0.039(2) 0.065(3) 0.005(2) 0.031(3) 0.004(2)
F1 0.0644(15) 0.1021(19) 0.0647(16) 0.0110(14) 0.0234(13) -0.0114(14)
N1 0.0480(19) 0.057(2) 0.0394(17) 0.0052(15) 0.0033(16) 0.0121(16)
N2 0.0357(18) 0.0486(18) 0.0389(16) 0.0009(14) -0.0044(15) 0.0124(15)
O1 0.0488(19) 0.134(3) 0.064(2) 0.020(2) 0.0045(16) -0.0008(18)
O2 0.0469(19) 0.142(3) 0.082(2) -0.005(2) -0.0057(18) 0.0336(19)
O3 0.0502(16) 0.0573(15) 0.0373(14) -0.0008(12) 0.0043(13) 0.0042(13)
O4 0.072(2) 0.0414(15) 0.080(2) -0.0162(14) 0.0035(17) -0.0015(15)
O5 0.0597(19) 0.0560(17) 0.079(2) -0.0159(15) -0.0173(16) -0.0068(15)
O6 0.0423(14) 0.0544(14) 0.0470(14) 0.0009(14) -0.0032(13) 0.0196(12)
S1 0.0517(6) 0.0388(5) 0.0593(6) -0.0030(5) -0.0094(5) -0.0025(5)

loop_
_atom_type_symbol
_atom_type_description
_atom_type_scat_dispersion_real
_atom_type_scat_dispersion_imag
_atom_type_scat_source
C C 0.0033 0.0016 'International Tables Vol C Tables 4.2.6.8 and 6.1.1.4'
H H 0.0000 0.0000 'International Tables Vol C Tables 4.2.6.8 and 6.1.1.4'
N N 0.0061 0.0033 'International Tables Vol C Tables 4.2.6.8 and 6.1.1.4'
O O 0.0106 0.0060 'International Tables Vol C Tables 4.2.6.8 and 6.1.1.4'
F F 0.0171 0.0103 'International Tables Vol C Tables 4.2.6.8 and 6.1.1.4'
S S 0.1246 0.1234 'International Tables Vol C Tables 4.2.6.8 and 6.1.1.4'

loop_
_geom_angle_atom_site_label_1
_geom_angle_atom_site_label_2
_geom_angle_atom_site_label_3
_geom_angle
_geom_angle_site_symmetry_1
_geom_angle_site_symmetry_3
_geom_angle_publ_flag
C6 C1 N1 122.9(3) . . ?
C6 C1 C2 119.0(4) . . ?
N1 C1 C2 117.8(3) . . ?
C3 C2 C1 120.1(4) . . ?
C3 C2 H2 119.9 . . ?
C1 C2 H2 119.9 . . ?
C2 C3 C4 120.9(5) . . ?
C2 C3 H3 119.5 . . ?
C4 C3 H3 119.5 . . ?
C5 C4 C3 120.0(4) . . ?
C5 C4 H4 120.0 . . ?
C3 C4 H4 120.0 . . ?
C4 C5 C6 120.4(5) . . ?
C4 C5 H5 119.8 . . ?
C6 C5 H5 119.8 . . ?
C1 C6 C5 119.5(4) . . ?
C1 C6 S1 122.1(3) . . ?
C5 C6 S1 118.3(3) . . ?
C8 C7 C25 114.6(3) . . ?
C8 C7 S1 109.9(2) . . ?
C25 C7 S1 113.8(2) . . ?
C8 C7 H7 105.9 . . ?
C25 C7 H7 105.9 . . ?
S1 C7 H7 105.9 . . ?
N1 C8 O6 105.8(3) . . ?
N1 C8 C7 111.3(3) . . ?
O6 C8 C7 110.6(2) . . ?
N1 C8 C9 112.1(3) . . ?
O6 C8 C9 102.3(3) . . ?
C7 C8 C9 114.1(3) . . ?
C10 C9 C8 114.1(3) . . ?
C10 C9 H9A 108.7 . . ?
C8 C9 H9A 108.7 . . ?
C10 C9 H9B 108.7 . . ?
C8 C9 H9B 108.7 . . ?
H9A C9 H9B 107.6 . . ?
O1 C10 O2 122.5(4) . . ?
O1 C10 C9 125.7(4) . . ?
O2 C10 C9 111.7(4) . . ?
O2 C11 H11A 109.5 . . ?
O2 C11 H11B 109.5 . . ?
H11A C11 H11B 109.5 . . ?
O2 C11 H11C 109.5 . . ?
H11A C11 H11C 109.5 . . ?
H11B C11 H11C 109.5 . . ?
C13 C12 C17 120.7(4) . . ?
C13 C12 H12 119.6 . . ?
C17 C12 H12 119.6 . . ?
C12 C13 C14 120.3(5) . . ?
C12 C13 H13 119.9 . . ?
C14 C13 H13 119.9 . . ?
C15 C14 C13 119.7(5) . . ?
C15 C14 H14 120.1 . . ?
C13 C14 H14 120.1 . . ?
C14 C15 C16 119.8(5) . . ?
C14 C15 H15 120.1 . . ?
C16 C15 H15 120.1 . . ?
C17 C16 C15 121.3(5) . . ?
C17 C16 H16 119.3 . . ?
C15 C16 H16 119.3 . . ?
C16 C17 C12 118.1(4) . . ?
C16 C17 C18 119.8(4) . . ?
C12 C17 C18 122.1(3) . . ?
N2 C18 C17 113.6(3) . . ?
N2 C18 H18A 108.8 . . ?
C17 C18 H18A 108.8 . . ?
N2 C18 H18B 108.8 . . ?
C17 C18 H18B 108.8 . . ?
H18A C18 H18B 107.7 . . ?
C20 C19 C24 122.0(3) . . ?
C20 C19 N2 128.4(3) . . ?
C24 C19 N2 109.5(3) . . ?
C19 C20 C21 117.2(4) . . ?
C19 C20 H20 121.4 . . ?
C21 C20 H20 121.4 . . ?
C22 C21 C20 120.1(4) . . ?
C22 C21 H21 120.0 . . ?
C20 C21 H21 120.0 . . ?
C21 C22 F1 119.0(4) . . ?
C21 C22 C23 123.7(4) . . ?
F1 C22 C23 117.3(4) . . ?
C24 C23 C22 117.0(3) . . ?
C24 C23 H23 121.5 . . ?
C22 C23 H23 121.5 . . ?
C23 C24 C19 119.8(3) . . ?
C23 C24 C25 131.5(3) . . ?
C19 C24 C25 108.6(3) . . ?
C28 C25 C24 113.9(3) . . ?
C28 C25 C26 112.5(3) . . ?
C24 C25 C26 101.1(3) . . ?
C28 C25 C7 107.6(3) . . ?
C24 C25 C7 117.6(3) . . ?
C26 C25 C7 103.5(3) . . ?
O3 C26 N2 126.3(3) . . ?
O3 C26 C25 125.7(3) . . ?
N2 C26 C25 107.8(3) . . ?
O5 C27 O4 117.1(4) . . ?
O5 C27 C28 124.0(3) . . ?
O4 C27 C28 118.8(4) . . ?
C29 C28 C27 120.2(3) . . ?
C29 C28 C25 122.8(3) . . ?
C27 C28 C25 117.0(3) . . ?
C28 C29 O6 125.0(3) . . ?
C28 C29 C30 120.9(4) . . ?
O6 C29 C30 114.1(3) . . ?
C35 C30 C31 119.9(4) . . ?
C35 C30 C29 116.7(4) . . ?
C31 C30 C29 123.3(4) . . ?
C32 C31 C30 118.1(5) . . ?
C32 C31 H31 121.0 . . ?
C30 C31 H31 121.0 . . ?
C33 C32 C31 120.8(5) . . ?
C33 C32 H32 119.6 . . ?
C31 C32 H32 119.6 . . ?
C32 C33 C34 121.6(5) . . ?
C32 C33 H33 119.2 . . ?
C34 C33 H33 119.2 . . ?
C33 C34 C35 118.8(6) . . ?
C33 C34 H34 120.6 . . ?
C35 C34 H34 120.6 . . ?
O4 C35 C34 117.0(5) . . ?
O4 C35 C30 122.1(4) . . ?
C34 C35 C30 120.9(5) . . ?
C1 N1 C8 124.0(3) . . ?
C1 N1 H1 118.0 . . ?
C8 N1 H1 118.0 . . ?
C26 N2 C19 111.7(3) . . ?
C26 N2 C18 123.4(3) . . ?
C19 N2 C18 124.9(3) . . ?
C10 O2 C11 117.0(4) . . ?
C35 O4 C27 121.2(3) . . ?
C29 O6 C8 119.7(2) . . ?
C6 S1 C7 99.10(16) . . ?

loop_
_geom_bond_atom_site_label_1
_geom_bond_atom_site_label_2
_geom_bond_distance
_geom_bond_site_symmetry_2
_geom_bond_publ_flag
C1 C6 1.392(5) . ?
C1 N1 1.392(4) . ?
C1 C2 1.403(5) . ?
C2 C3 1.370(6) . ?
C2 H2 0.9300 . ?
C3 C4 1.375(7) . ?
C3 H3 0.9300 . ?
C4 C5 1.370(7) . ?
C4 H4 0.9300 . ?
C5 C6 1.401(5) . ?
C5 H5 0.9300 . ?
C6 S1 1.763(4) . ?
C7 C8 1.522(5) . ?
C7 C25 1.565(5) . ?
C7 S1 1.800(3) . ?
C7 H7 0.9800 . ?
C8 N1 1.426(4) . ?
C8 O6 1.457(4) . ?
C8 C9 1.532(5) . ?
C9 C10 1.503(6) . ?
C9 H9A 0.9700 . ?
C9 H9B 0.9700 . ?
C10 O1 1.192(5) . ?
C10 O2 1.311(5) . ?
C11 O2 1.449(6) . ?
C11 H11A 0.9600 . ?
C11 H11B 0.9600 . ?
C11 H11C 0.9600 . ?
C12 C13 1.371(6) . ?
C12 C17 1.383(5) . ?
C12 H12 0.9300 . ?
C13 C14 1.373(7) . ?
C13 H13 0.9300 . ?
C14 C15 1.364(6) . ?
C14 H14 0.9300 . ?
C15 C16 1.378(7) . ?
C15 H15 0.9300 . ?
C16 C17 1.372(5) . ?
C16 H16 0.9300 . ?
C17 C18 1.502(5) . ?
C18 N2 1.464(5) . ?
C18 H18A 0.9700 . ?
C18 H18B 0.9700 . ?
C19 C20 1.376(5) . ?
C19 C24 1.395(5) . ?
C19 N2 1.402(4) . ?
C20 C21 1.386(5) . ?
C20 H20 0.9300 . ?
C21 C22 1.349(5) . ?
C21 H21 0.9300 . ?
C22 F1 1.371(4) . ?
C22 C23 1.378(5) . ?
C23 C24 1.370(4) . ?
C23 H23 0.9300 . ?
C24 C25 1.515(5) . ?
C25 C28 1.507(4) . ?
C25 C26 1.555(5) . ?
C26 O3 1.214(4) . ?
C26 N2 1.356(4) . ?
C27 O5 1.213(4) . ?
C27 O4 1.364(4) . ?
C27 C28 1.440(5) . ?
C28 C29 1.343(5) . ?
C29 O6 1.352(4) . ?
C29 C30 1.449(5) . ?
C30 C35 1.392(6) . ?
C30 C31 1.401(5) . ?
C31 C32 1.397(7) . ?
C31 H31 0.9300 . ?
C32 C33 1.364(8) . ?
C32 H32 0.9300 . ?
C33 C34 1.372(8) . ?
C33 H33 0.9300 . ?
C34 C35 1.380(6) . ?
C34 H34 0.9300 . ?
C35 O4 1.363(5) . ?
N1 H1 0.8600 . ?

loop_
_geom_hbond_atom_site_label_D
_geom_hbond_atom_site_label_H
_geom_hbond_atom_site_label_A
_geom_hbond_distance_DH
_geom_hbond_distance_HA
_geom_hbond_distance_DA
_geom_hbond_angle_DHA
_geom_hbond_site_symmetry_A
N1 H1 O3 0.86 2.25 2.950(4) 138.1 2_765
